data_4121033
loop_
_publ_author_name
'Xin-Hua Zhao'
'Xing-Cai Huang'
'Shao-Liang Zhang'
'Dong Shao'
'Hai-Yan Wei'
'Xin-Yi Wang'

_publ_contact_author
;
        Xinyi Wang
        School of Chemistry and Chemical Engineering
        State Key Labatory of Coordination Chemistry
        Nanjing National Lab of Microstructure 
        Nanjing University
;
_publ_contact_author_email wangxy66@nju.edu.cn
_publ_contact_author_fax 86-25-83314502
_publ_contact_author_phone 86-25-83621651
_publ_section_title
;
 Cation-Dependent Magnetic Ordering and Room-Temperature Bistability in
 Azido-Bridged Perovskite-Type Compounds
;
_journal_name_full 'Journal of the American Chemical Society'
_journal_page_first 16006
_journal_page_last 16009
_journal_paper_doi 10.1021/ja407654n
_journal_volume 135
_journal_year 2013
_chemical_formula_sum 'C H6 Mn N10'
_chemical_formula_weight 213.10
_chemical_name_common MnN3MA320
_chemical_name_systematic
; 
 ? 
;
_space_group_IT_number 14
_symmetry_cell_setting monoclinic
_symmetry_space_group_name_Hall '-P 2ybc'
_symmetry_space_group_name_H-M 'P 1 21/c 1'
_atom_sites_solution_hydrogens geom
_atom_sites_solution_primary direct
_atom_sites_solution_secondary difmap
_audit_creation_method SHELXL-97
_cell_angle_alpha 90.00
_cell_angle_beta 102.338(4)
_cell_angle_gamma 90.00
_cell_formula_units_Z 4
_cell_length_a 9.023(3)
_cell_length_b 7.405(2)
_cell_length_c 12.580(4)
_cell_measurement_reflns_used 2525
_cell_measurement_temperature 320(2)
_cell_measurement_theta_max 30.3235
_cell_measurement_theta_min 3.3154
_cell_volume 821.1(4)
_computing_cell_refinement 'Bruker SAINT'
_computing_data_collection 'Bruker ApexII'
_computing_data_reduction 'Bruker SAINT'
_computing_molecular_graphics Diamond
_computing_publication_material 'SHELXL-97 (Sheldrick, 2008)'
_computing_structure_refinement 'SHELXL-97 (Sheldrick, 2008)'
_computing_structure_solution 'SHELXS-97 (Sheldrick, 2008)'
_diffrn_ambient_temperature 320(2)
_diffrn_measured_fraction_theta_full 0.997
_diffrn_measured_fraction_theta_max 0.982
_diffrn_measurement_device_type 'Bruker ApexII'
_diffrn_measurement_method 'phi and omega scans'
_diffrn_radiation_monochromator graphite
_diffrn_radiation_source 'fine-focus sealed tube'
_diffrn_radiation_type MoK\a
_diffrn_radiation_wavelength 0.71073
_diffrn_reflns_av_R_equivalents 0.0359
_diffrn_reflns_av_sigmaI/netI 0.0341
_diffrn_reflns_limit_h_max 12
_diffrn_reflns_limit_h_min -12
_diffrn_reflns_limit_k_max 10
_diffrn_reflns_limit_k_min -9
_diffrn_reflns_limit_l_max 17
_diffrn_reflns_limit_l_min -17
_diffrn_reflns_number 8603
_diffrn_reflns_theta_full 27.50
_diffrn_reflns_theta_max 30.52
_diffrn_reflns_theta_min 2.31
_exptl_absorpt_coefficient_mu 1.574
_exptl_absorpt_correction_T_max 0.7461
_exptl_absorpt_correction_T_min 0.5124
_exptl_absorpt_correction_type multi-scan
_exptl_absorpt_process_details 'SADABS: Bruker, 2000'
_exptl_crystal_colour 'light green'
_exptl_crystal_density_diffrn 1.724
_exptl_crystal_description block
_exptl_crystal_F_000 428
_exptl_crystal_size_max 0.43
_exptl_crystal_size_mid 0.41
_exptl_crystal_size_min 0.26
_refine_diff_density_max 0.562
_refine_diff_density_min -0.677
_refine_diff_density_rms 0.078
_refine_ls_extinction_method none
_refine_ls_goodness_of_fit_ref 1.057
_refine_ls_hydrogen_treatment constr
_refine_ls_matrix_type full
_refine_ls_number_parameters 111
_refine_ls_number_reflns 2457
_refine_ls_number_restraints 17
_refine_ls_restrained_S_all 1.110
_refine_ls_R_factor_all 0.0578
_refine_ls_R_factor_gt 0.0420
_refine_ls_shift/su_max 0.000
_refine_ls_shift/su_mean 0.000
_refine_ls_structure_factor_coef Fsqd
_refine_ls_weighting_details 'calc w=1/[\s^2^(Fo^2^)+(0.0503P)^2^+0.6668P] where P=(Fo^2^+2Fc^2^)/3'
_refine_ls_weighting_scheme calc
_refine_ls_wR_factor_gt 0.1086
_refine_ls_wR_factor_ref 0.1198
_reflns_number_gt 1815
_reflns_number_total 2457
_reflns_threshold_expression >2sigma(I)
_cod_data_source_file ja407654n_si_002_07.cif
_cod_data_source_block Mn-N3-MA-320K
_cod_depositor_comments
;
The following automatic conversions were performed:

'_exptl_absorpt_correction_type' value 'multi-Scan' changed to
'multi-scan' according to the built-in table from CIF Core dictionary
named 'cif_core.dic' version 2.4.1 from 2010-06-29.

Automatic conversion script
Id: cif_fix_values 2281 2013-09-26 08:29:07Z andrius 
;
_cod_original_cell_volume 821.0(4)
_cod_database_code 4121033

loop_
_symmetry_equiv_pos_as_xyz
'x, y, z'
'-x, y+1/2, -z+1/2'
'-x, -y, -z'
'x, -y-1/2, z-1/2'

loop_
_atom_site_label
_atom_site_type_symbol
_atom_site_fract_x
_atom_site_fract_y
_atom_site_fract_z
_atom_site_U_iso_or_equiv
_atom_site_adp_type
_atom_site_occupancy
_atom_site_symmetry_multiplicity
_atom_site_calc_flag
_atom_site_refinement_flags
Mn1 Mn 0.26791(4) 0.25623(4) 0.81655(3) 0.02865(14) Uani 1 1 d U
N1 N 0.2121(4) 0.2326(4) 0.6369(2) 0.0603(8) Uani 1 1 d .
N2 N 0.2721(3) 0.2238(3) 0.56521(16) 0.0383(5) Uani 1 1 d .
N3 N 0.3326(4) 0.2108(5) 0.4928(2) 0.0650(9) Uani 1 1 d .
N4 N 0.1328(4) 0.5044(5) 0.8044(3) 0.0761(8) Uani 1 1 d U
N5 N 0.0255(4) 0.5414(5) 0.7396(2) 0.0707(7) Uani 1 1 d U
N6 N -0.0782(4) 0.5809(6) 0.6739(3) 0.0939(14) Uani 1 1 d .
N7 N 0.4221(4) 0.0156(4) 0.8319(2) 0.0676(7) Uani 1 1 d U
N8 N 0.4749(3) -0.0334(4) 0.7609(2) 0.0578(6) Uani 1 1 d U
N9 N 0.5260(4) -0.0814(6) 0.6898(3) 0.0851(12) Uani 1 1 d .
C1 C 0.8065(5) 0.2740(6) 0.4616(4) 0.0702(11) Uani 1 1 d .
H1A H 0.7784 0.3739 0.4129 0.105 Uiso 1 1 calc R
H1B H 0.8193 0.1679 0.4206 0.105 Uiso 1 1 calc R
H1C H 0.9000 0.3010 0.5117 0.105 Uiso 1 1 calc R
N10 N 0.6879(3) 0.2423(3) 0.5218(2) 0.0520(7) Uani 1 1 d .
H10A H 0.7167 0.1545 0.5702 0.078 Uiso 1 1 calc R
H10B H 0.6027 0.2100 0.4759 0.078 Uiso 1 1 calc R
H10C H 0.6717 0.3430 0.5563 0.078 Uiso 1 1 calc R

loop_
_atom_site_aniso_label
_atom_site_aniso_U_11
_atom_site_aniso_U_22
_atom_site_aniso_U_33
_atom_site_aniso_U_23
_atom_site_aniso_U_13
_atom_site_aniso_U_12
Mn1 0.0274(2) 0.0356(2) 0.02355(19) -0.00097(12) 0.00679(13) 0.00091(14)
N1 0.0610(18) 0.094(2) 0.0263(12) -0.0043(11) 0.0109(11) 0.0023(14)
N2 0.0431(13) 0.0469(13) 0.0218(9) -0.0002(8) 0.0003(9) -0.0004(9)
N3 0.0498(16) 0.118(3) 0.0270(11) 0.0061(13) 0.0083(11) 0.0039(16)
N4 0.0764(15) 0.0760(15) 0.0665(14) -0.0195(12) -0.0057(11) 0.0418(12)
N5 0.0714(15) 0.0733(15) 0.0608(13) -0.0179(11) -0.0004(11) 0.0417(12)
N6 0.074(2) 0.145(4) 0.0584(18) -0.012(2) 0.0050(16) 0.066(2)
N7 0.0791(16) 0.0656(15) 0.0609(14) 0.0073(12) 0.0215(12) 0.0360(12)
N8 0.0630(15) 0.0557(13) 0.0530(13) 0.0001(11) 0.0083(11) 0.0332(11)
N9 0.070(2) 0.118(3) 0.0623(18) -0.0174(19) 0.0049(16) 0.054(2)
C1 0.066(2) 0.081(3) 0.066(2) 0.0004(18) 0.019(2) -0.0081(19)
N10 0.0482(15) 0.0554(16) 0.0512(15) -0.0005(11) 0.0079(12) 0.0042(11)

loop_
_atom_type_symbol
_atom_type_description
_atom_type_scat_dispersion_real
_atom_type_scat_dispersion_imag
_atom_type_scat_source
C C 0.0033 0.0016 'International Tables Vol C Tables 4.2.6.8 and 6.1.1.4'
H H 0.0000 0.0000 'International Tables Vol C Tables 4.2.6.8 and 6.1.1.4'
N N 0.0061 0.0033 'International Tables Vol C Tables 4.2.6.8 and 6.1.1.4'
Mn Mn 0.3368 0.7283 'International Tables Vol C Tables 4.2.6.8 and 6.1.1.4'

loop_
_geom_angle_atom_site_label_1
_geom_angle_atom_site_label_2
_geom_angle_atom_site_label_3
_geom_angle
_geom_angle_site_symmetry_1
_geom_angle_site_symmetry_3
N6 Mn1 N3 93.06(13) 2_546 4_566
N6 Mn1 N4 94.10(17) 2_546 .
N3 Mn1 N4 90.06(12) 4_566 .
N6 Mn1 N1 89.95(13) 2_546 .
N3 Mn1 N1 176.98(12) 4_566 .
N4 Mn1 N1 89.62(12) . .
N6 Mn1 N9 175.75(16) 2_546 2_656
N3 Mn1 N9 86.09(12) 4_566 2_656
N4 Mn1 N9 90.07(16) . 2_656
N1 Mn1 N9 90.91(12) . 2_656
N6 Mn1 N7 90.13(17) 2_546 .
N3 Mn1 N7 88.57(12) 4_566 .
N4 Mn1 N7 175.62(14) . .
N1 Mn1 N7 91.53(11) . .
N9 Mn1 N7 85.69(15) 2_656 .
N2 N1 Mn1 139.7(3) . .
N1 N2 N3 178.5(3) . .
N2 N3 Mn1 135.9(2) . 4_565
N5 N4 Mn1 128.0(3) . .
N6 N5 N4 178.1(5) . .
N5 N6 Mn1 130.1(3) . 2_556
N8 N7 Mn1 122.2(2) . .
N9 N8 N7 179.4(3) . .
N8 N9 Mn1 132.2(3) . 2_646

loop_
_geom_bond_atom_site_label_1
_geom_bond_atom_site_label_2
_geom_bond_distance
_geom_bond_site_symmetry_2
Mn1 N6 2.172(3) 2_546
Mn1 N3 2.183(3) 4_566
Mn1 N4 2.193(3) .
Mn1 N1 2.215(3) .
Mn1 N9 2.230(3) 2_656
Mn1 N7 2.243(3) .
N1 N2 1.148(4) .
N2 N3 1.162(4) .
N3 Mn1 2.183(3) 4_565
N4 N5 1.157(4) .
N5 N6 1.146(4) .
N6 Mn1 2.172(3) 2_556
N7 N8 1.156(4) .
N8 N9 1.147(4) .
N9 Mn1 2.230(3) 2_646
C1 N10 1.456(5) .
